data_2243187
loop_
_publ_author_name
'Berg, David J.'
'Gajecki, Leah'
'Hill, Hunter'
'Twamley, Brendan'

_publ_section_title
;
 (\m-Di-<i>tert</i>-butylsilanediolato)bis[bis(\h^5^-cyclopentadienyl)methylzirconium]
;
_journal_coeditor_code HB4319
_journal_issue 12
_journal_name_full 'Acta Crystallographica Section E'
_journal_page_first 1848
_journal_page_last 1852
_journal_paper_doi 10.1107/S2056989019014762
_journal_volume 75
_journal_year 2019
_chemical_absolute_configuration ad
_chemical_formula_iupac '[Zr2 (C H3)2 (C5 H5)4 (C8 H18 O2 Si)]'
_chemical_formula_moiety 'C30 H44 O2 Si Zr2'
_chemical_formula_sum 'C30 H44 O2 Si Zr2'
_chemical_formula_weight 647.18
_chemical_name_common tBu2Si{O(Me)ZrCp2}2
_chemical_name_systematic (\m-Di-<i>tert</i>-butylsilanediolato)bis[bis(\h^5^-cyclopentadienyl)methylzirconium]
_space_group_crystal_system orthorhombic
_space_group_IT_number 43
_space_group_name_Hall 'F 2 -2d'
_space_group_name_H-M_alt 'F d d 2'
_atom_sites_solution_hydrogens geom
_atom_sites_solution_primary direct
_audit_creation_method
;
Olex2 1.2
(compiled 2018.05.29 svn.r3508 for OlexSys, GUI svn.r5506)
;
_cell_angle_alpha 90
_cell_angle_beta 90
_cell_angle_gamma 90
_cell_formula_units_Z 8
_cell_length_a 21.673(4)
_cell_length_b 28.296(6)
_cell_length_c 9.7466(19)
_cell_measurement_reflns_used 5368
_cell_measurement_temperature 83(2)
_cell_measurement_theta_max 29.731
_cell_measurement_theta_min 2.368
_cell_volume 5977(2)
_computing_cell_refinement
;
SAINT (Bruker, 2002)
;
_computing_data_collection
;
SMART (Bruker, 2002)
;
_computing_data_reduction
;
SAINT (Bruker, 2002)
;
_computing_molecular_graphics
;
<i>OLEX2</i> (Dolomanov <i>et al.</i>,  2009)
;
_computing_publication_material
;
<i>OLEX2</i> (Dolomanov <i>et al.</i>,  2009)
;
_computing_structure_refinement
;
SHELXL (Sheldrick, 2015)
;
_computing_structure_solution
;
SHELXS (Sheldrick, 2008)
;
_diffrn_ambient_temperature 83(2)
_diffrn_detector_area_resol_mean 8.3
_diffrn_measured_fraction_theta_full 1.000
_diffrn_measured_fraction_theta_max 0.982
_diffrn_measurement_device_type 'Bruker P4'
_diffrn_measurement_method '\w scans'
_diffrn_radiation_monochromator Parallel,graphite
_diffrn_radiation_type MoK\a
_diffrn_radiation_wavelength 0.71073
_diffrn_reflns_av_R_equivalents 0.0247
_diffrn_reflns_av_unetI/netI 0.0254
_diffrn_reflns_limit_h_max 29
_diffrn_reflns_limit_h_min -29
_diffrn_reflns_limit_k_max 39
_diffrn_reflns_limit_k_min -39
_diffrn_reflns_limit_l_max 13
_diffrn_reflns_limit_l_min -13
_diffrn_reflns_number 18986
_diffrn_reflns_theta_full 25.242
_diffrn_reflns_theta_max 30.076
_diffrn_reflns_theta_min 2.367
_diffrn_source_current 5.0
_diffrn_source_power 0.1
_diffrn_source_voltage 20.0
_exptl_absorpt_coefficient_mu 0.761
_exptl_absorpt_correction_T_max 0.8815
_exptl_absorpt_correction_T_min 0.7765
_exptl_absorpt_correction_type multi-scan
_exptl_absorpt_process_details
;
(SADABS; Bruker, 2002)
;
_exptl_crystal_colour colorless
_exptl_crystal_density_diffrn 1.438
_exptl_crystal_density_method 'not measured'
_exptl_crystal_description pyramidal
_exptl_crystal_F_000 2672
_exptl_crystal_size_max 0.35
_exptl_crystal_size_mid 0.27
_exptl_crystal_size_min 0.17
_refine_diff_density_max 0.519
_refine_diff_density_min -0.531
_refine_ls_abs_structure_details
;
Flack <i>x</i> determined using 1892 quotients
[(<i>I</i>^+^)-(<i>I</i>^-^)]/[(<i>I</i>^+^)+(<i>I</i>^-^)]
(Parsons <i>et al.</i>,  2013)
;
_refine_ls_abs_structure_Flack -0.001(16)
_refine_ls_extinction_method none
_refine_ls_goodness_of_fit_ref 1.124
_refine_ls_hydrogen_treatment constr
_refine_ls_matrix_type full
_refine_ls_number_parameters 253
_refine_ls_number_reflns 4237
_refine_ls_number_restraints 319
_refine_ls_restrained_S_all 1.116
_refine_ls_R_factor_all 0.0241
_refine_ls_R_factor_gt 0.0236
_refine_ls_shift/su_max 0.001
_refine_ls_shift/su_mean 0.000
_refine_ls_structure_factor_coef Fsqd
_refine_ls_weighting_details 'w=1/[\s^2^(Fo^2^)+(0.0220P)^2^+9.9744P] where P=(Fo^2^+2Fc^2^)/3'
_refine_ls_weighting_scheme calc
_refine_ls_wR_factor_gt 0.0549
_refine_ls_wR_factor_ref 0.0551
_reflns_number_gt 4172
_reflns_number_total 4237
_reflns_threshold_expression 'I > 2\s(I)'
_cod_data_source_file hb4319sup1.cif
_cod_data_source_block I
_cod_database_code 2243187
_shelx_space_group_comment
;
The symmetry employed for this shelxl refinement is uniquely defined
by the following loop, which should always be used as a source of
symmetry information in preference to the above space-group names.
They are only intended as comments.
;
_shelx_estimated_absorpt_t_min 0.777
_shelx_estimated_absorpt_t_max 0.881

loop_
_space_group_symop_operation_xyz
'x, y, z'
'-x, -y, z'
'x+1/4, -y+1/4, z+1/4'
'-x+1/4, y+1/4, z+1/4'
'x, y+1/2, z+1/2'
'-x, -y+1/2, z+1/2'
'x+1/4, -y+3/4, z+3/4'
'-x+1/4, y+3/4, z+3/4'
'x+1/2, y, z+1/2'
'-x+1/2, -y, z+1/2'
'x+3/4, -y+1/4, z+3/4'
'-x+3/4, y+1/4, z+3/4'
'x+1/2, y+1/2, z'
'-x+1/2, -y+1/2, z'
'x+3/4, -y+3/4, z+1/4'
'-x+3/4, y+3/4, z+1/4'

loop_
_atom_site_type_symbol
_atom_site_label
_atom_site_fract_x
_atom_site_fract_y
_atom_site_fract_z
_atom_site_U_iso_or_equiv
_atom_site_adp_type
_atom_site_calc_flag
_atom_site_occupancy
_atom_site_disorder_assembly
_atom_site_disorder_group
C C1 0.4149(3) 0.1012(2) 0.1240(7) 0.0231(10) Uani d 0.5 A 1
H H1 0.429216 0.120919 0.051940 0.028 Uiso calc 0.5 A 1
C C2 0.4512(10) 0.0654(5) 0.197(2) 0.0246(15) Uani d 0.5 A 1
H H2 0.493233 0.057360 0.181473 0.030 Uiso calc 0.5 A 1
C C3 0.4115(4) 0.0457(2) 0.2919(7) 0.0264(10) Uani d 0.5 A 1
H H3 0.422729 0.021677 0.355079 0.032 Uiso calc 0.5 A 1
C C4 0.3518(6) 0.0661(3) 0.2832(11) 0.0264(14) Uani d 0.5 A 1
H H4 0.316544 0.057877 0.336223 0.032 Uiso calc 0.5 A 1
C C5 0.3553(3) 0.1011(2) 0.1793(7) 0.0266(10) Uani d 0.5 A 1
H H5 0.322527 0.121326 0.151809 0.032 Uiso calc 0.5 A 1
C C6 0.3122(7) 0.0244(3) -0.1688(15) 0.0269(16) Uani d 0.5 A 1
H H6 0.334822 0.029135 -0.251210 0.032 Uiso calc 0.5 A 1
C C7 0.2998(5) -0.0191(3) -0.1095(13) 0.0272(15) Uani d 0.5 A 1
H H7 0.313560 -0.048819 -0.142771 0.033 Uiso calc 0.5 A 1
C C8 0.2638(4) -0.0119(3) 0.0073(12) 0.0260(15) Uani d 0.5 A 1
H H8 0.247994 -0.036139 0.064640 0.031 Uiso calc 0.5 A 1
C C9 0.2547(5) 0.0358(3) 0.0267(13) 0.0300(16) Uani d 0.5 A 1
H H9 0.232528 0.050052 0.099854 0.036 Uiso calc 0.5 A 1
C C10 0.2859(5) 0.0607(4) -0.0871(12) 0.0306(15) Uani d 0.5 A 1
H H10 0.287840 0.093848 -0.102312 0.037 Uiso calc 0.5 A 1
C C1' 0.3957(4) 0.0989(2) 0.1826(8) 0.0294(10) Uani d 0.5 A 2
H H1' 0.389903 0.126670 0.129223 0.035 Uiso calc 0.5 A 2
C C2' 0.4486(9) 0.0729(4) 0.191(2) 0.0235(15) Uani d 0.5 A 2
H H2' 0.486339 0.080007 0.145464 0.028 Uiso calc 0.5 A 2
C C3' 0.4379(3) 0.0332(2) 0.2784(6) 0.0253(11) Uani d 0.5 A 2
H H3' 0.466623 0.009067 0.300743 0.030 Uiso calc 0.5 A 2
C C4' 0.3769(3) 0.0368(2) 0.3251(7) 0.0281(10) Uani d 0.5 A 2
H H4' 0.356658 0.015415 0.385330 0.034 Uiso calc 0.5 A 2
C C5' 0.3514(6) 0.0774(3) 0.2672(13) 0.0280(15) Uani d 0.5 A 2
H H5' 0.310669 0.088612 0.282472 0.034 Uiso calc 0.5 A 2
C C6' 0.3136(7) 0.0370(4) -0.1603(15) 0.0280(17) Uani d 0.5 A 2
H H6' 0.337190 0.041941 -0.241098 0.034 Uiso calc 0.5 A 2
C C7' 0.2922(5) -0.0066(4) -0.1119(15) 0.0302(15) Uani d 0.5 A 2
H H7' 0.299610 -0.036621 -0.152015 0.036 Uiso calc 0.5 A 2
C C8' 0.2570(5) 0.0027(4) 0.0094(12) 0.0303(16) Uani d 0.5 A 2
H H8' 0.236792 -0.019994 0.065327 0.036 Uiso calc 0.5 A 2
C C9' 0.2582(5) 0.0507(3) 0.0295(14) 0.0315(16) Uani d 0.5 A 2
H H9' 0.237352 0.067093 0.100873 0.038 Uiso calc 0.5 A 2
C C10' 0.2943(5) 0.0715(4) -0.0698(13) 0.0331(17) Uani d 0.5 A 2
H H10' 0.304285 0.104167 -0.075173 0.040 Uiso calc 0.5 A 2
C C11 0.36287(17) -0.04990(13) 0.1677(4) 0.0385(8) Uani d 1 . .
H H11A 0.351416 -0.073878 0.099754 0.058 Uiso calc 1 . .
H H11B 0.331532 -0.048788 0.240107 0.058 Uiso calc 1 . .
H H11C 0.402937 -0.057999 0.207962 0.058 Uiso calc 1 . .
C C12 0.51765(14) 0.05586(10) -0.2559(3) 0.0239(6) Uani d 1 . .
C C13 0.54483(15) 0.09254(10) -0.1573(3) 0.0289(6) Uani d 1 . .
H H13A 0.581961 0.079605 -0.113902 0.043 Uiso calc 1 . .
H H13B 0.514340 0.100272 -0.086530 0.043 Uiso calc 1 . .
H H13C 0.555584 0.121209 -0.208403 0.043 Uiso calc 1 . .
C C14 0.56515(18) 0.04516(12) -0.3690(3) 0.0364(8) Uani d 1 . .
H H14A 0.578096 0.074766 -0.412501 0.055 Uiso calc 1 . .
H H14B 0.546486 0.024413 -0.437995 0.055 Uiso calc 1 . .
H H14C 0.601131 0.029476 -0.328548 0.055 Uiso calc 1 . .
C C15 0.46013(17) 0.07800(10) -0.3227(3) 0.0304(7) Uani d 1 . .
H H15A 0.430632 0.087027 -0.251124 0.046 Uiso calc 1 . .
H H15B 0.440912 0.054981 -0.384471 0.046 Uiso calc 1 . .
H H15C 0.472226 0.106096 -0.374981 0.046 Uiso calc 1 . .
O O1 0.43966(9) 0.01044(7) -0.0586(2) 0.0188(4) Uani d 1 . .
Si Si1 0.500000 0.000000 -0.15337(9) 0.01599(18) Uani d 1 . .
Zr Zr1 0.36931(2) 0.02294(2) 0.06245(3) 0.01769(7) Uani d 1 . .

loop_
_atom_site_aniso_label
_atom_site_aniso_U_11
_atom_site_aniso_U_22
_atom_site_aniso_U_33
_atom_site_aniso_U_12
_atom_site_aniso_U_13
_atom_site_aniso_U_23
C1 0.027(2) 0.019(2) 0.024(2) -0.0031(19) 0.004(2) -0.0088(19)
C2 0.026(2) 0.025(3) 0.022(2) -0.001(3) -0.005(2) -0.006(3)
C3 0.033(2) 0.028(2) 0.019(2) -0.003(2) -0.004(2) -0.0031(18)
C4 0.031(2) 0.027(3) 0.021(3) -0.007(3) 0.006(2) -0.006(3)
C5 0.028(2) 0.023(2) 0.029(2) 0.000(2) 0.002(2) -0.0147(19)
C6 0.023(2) 0.032(4) 0.025(2) 0.004(3) -0.010(2) -0.001(3)
C7 0.021(3) 0.031(4) 0.029(2) 0.001(2) -0.011(2) -0.004(3)
C8 0.016(2) 0.027(4) 0.034(2) -0.001(2) -0.004(2) -0.005(3)
C9 0.016(2) 0.036(4) 0.037(2) 0.003(3) -0.0038(19) -0.003(3)
C10 0.022(3) 0.035(4) 0.035(3) 0.003(2) -0.013(2) -0.002(3)
C1' 0.036(2) 0.022(2) 0.030(2) -0.005(2) -0.001(2) -0.005(2)
C2' 0.028(3) 0.021(3) 0.021(2) -0.009(3) 0.001(2) -0.005(3)
C3' 0.027(2) 0.029(2) 0.020(2) 0.002(2) -0.005(2) -0.006(2)
C4' 0.031(2) 0.032(2) 0.022(2) -0.007(2) 0.005(2) -0.004(2)
C5' 0.031(2) 0.025(3) 0.028(3) 0.003(3) 0.003(2) -0.008(2)
C6' 0.021(2) 0.036(4) 0.027(3) 0.000(3) -0.010(2) 0.006(3)
C7' 0.021(2) 0.036(4) 0.033(2) 0.001(3) -0.011(2) -0.001(3)
C8' 0.019(2) 0.038(4) 0.035(2) -0.002(3) -0.005(2) 0.003(3)
C9' 0.018(2) 0.037(4) 0.039(3) 0.005(3) -0.004(2) 0.000(3)
C10' 0.023(3) 0.037(4) 0.040(3) 0.008(3) -0.012(2) 0.003(3)
C11 0.0400(19) 0.0380(18) 0.0376(19) 0.0013(14) 0.0140(15) 0.0159(15)
C12 0.0353(15) 0.0190(12) 0.0175(12) 0.0011(11) 0.0031(11) 0.0039(10)
C13 0.0398(16) 0.0215(12) 0.0256(15) -0.0065(11) -0.0006(12) 0.0056(11)
C14 0.053(2) 0.0285(15) 0.0278(16) 0.0030(15) 0.0166(15) 0.0103(12)
C15 0.0468(19) 0.0221(13) 0.0224(14) 0.0047(13) -0.0058(13) 0.0029(11)
O1 0.0199(9) 0.0173(8) 0.0193(9) 0.0003(7) -0.0017(7) 0.0000(7)
Si1 0.0220(4) 0.0152(4) 0.0108(4) 0.0005(3) 0.000 0.000
Zr1 0.01532(10) 0.01792(10) 0.01984(11) 0.00056(9) -0.00167(9) -0.00222(9)

loop_
_atom_type_symbol
_atom_type_description
_atom_type_scat_dispersion_real
_atom_type_scat_dispersion_imag
_atom_type_scat_source
C C 0.0033 0.0016 'International Tables Vol C Tables 4.2.6.8 and 6.1.1.4'
H H 0.0000 0.0000 'International Tables Vol C Tables 4.2.6.8 and 6.1.1.4'
O O 0.0106 0.0060 'International Tables Vol C Tables 4.2.6.8 and 6.1.1.4'
Si Si 0.0817 0.0704 'International Tables Vol C Tables 4.2.6.8 and 6.1.1.4'
Zr Zr -2.9673 0.5597 'International Tables Vol C Tables 4.2.6.8 and 6.1.1.4'

loop_
_geom_angle_atom_site_label_1
_geom_angle_atom_site_label_2
_geom_angle_atom_site_label_3
_geom_angle_site_symmetry_1
_geom_angle_site_symmetry_3
_geom_angle
_geom_angle_publ_flag
C2 C1 H1 . . 126.0 ?
C2 C1 Zr1 . . 73.5(8) ?
C5 C1 H1 . . 126.0 ?
C5 C1 C2 . . 108.0(10) ?
C5 C1 Zr1 . . 74.2(3) ?
Zr1 C1 H1 . . 118.3 ?
C1 C2 H2 . . 127.3 ?
C1 C2 Zr1 . . 72.5(8) ?
C3 C2 C1 . . 105.5(14) ?
C3 C2 H2 . . 127.3 ?
C3 C2 Zr1 . . 73.6(9) ?
Zr1 C2 H2 . . 118.9 ?
C2 C3 H3 . . 124.3 ?
C2 C3 C4 . . 111.4(9) ?
C2 C3 Zr1 . . 74.4(9) ?
C4 C3 H3 . . 124.3 ?
C4 C3 Zr1 . . 73.6(5) ?
Zr1 C3 H3 . . 119.3 ?
C3 C4 H4 . . 127.0 ?
C3 C4 C5 . . 106.0(9) ?
C3 C4 Zr1 . . 73.4(5) ?
C5 C4 H4 . . 127.0 ?
C5 C4 Zr1 . . 73.7(5) ?
Zr1 C4 H4 . . 118.1 ?
C1 C5 C4 . . 109.0(8) ?
C1 C5 H5 . . 125.5 ?
C1 C5 Zr1 . . 73.4(3) ?
C4 C5 H5 . . 125.5 ?
C4 C5 Zr1 . . 73.4(5) ?
Zr1 C5 H5 . . 119.5 ?
C7 C6 H6 . . 125.4 ?
C7 C6 C10 . . 109.3(10) ?
C7 C6 Zr1 . . 73.3(7) ?
C10 C6 H6 . . 125.4 ?
C10 C6 Zr1 . . 73.3(6) ?
Zr1 C6 H6 . . 119.7 ?
C6 C7 H7 . . 125.7 ?
C6 C7 C8 . . 108.6(8) ?
C6 C7 Zr1 . . 75.3(7) ?
C8 C7 H7 . . 125.7 ?
C8 C7 Zr1 . . 74.1(5) ?
Zr1 C7 H7 . . 116.9 ?
C7 C8 H8 . . 125.2 ?
C7 C8 Zr1 . . 74.1(5) ?
C9 C8 C7 . . 109.6(8) ?
C9 C8 H8 . . 125.2 ?
C9 C8 Zr1 . . 73.8(6) ?
Zr1 C8 H8 . . 118.7 ?
C8 C9 H9 . . 126.3 ?
C8 C9 C10 . . 107.4(8) ?
C8 C9 Zr1 . . 74.8(6) ?
C10 C9 H9 . . 126.3 ?
C10 C9 Zr1 . . 74.0(5) ?
Zr1 C9 H9 . . 117.0 ?
C6 C10 C9 . . 105.0(8) ?
C6 C10 H10 . . 127.5 ?
C6 C10 Zr1 . . 74.5(7) ?
C9 C10 H10 . . 127.5 ?
C9 C10 Zr1 . . 72.3(6) ?
Zr1 C10 H10 . . 118.0 ?
C2' C1' H1' . . 126.1 ?
C2' C1' C5' . . 107.8(10) ?
C2' C1' Zr1 . . 75.9(8) ?
C5' C1' H1' . . 126.1 ?
C5' C1' Zr1 . . 75.3(5) ?
Zr1 C1' H1' . . 114.9 ?
C1' C2' H2' . . 125.6 ?
C1' C2' C3' . . 108.7(14) ?
C1' C2' Zr1 . . 72.8(9) ?
C3' C2' H2' . . 125.6 ?
C3' C2' Zr1 . . 75.4(8) ?
Zr1 C2' H2' . . 118.0 ?
C2' C3' H3' . . 126.5 ?
C2' C3' Zr1 . . 72.3(9) ?
C4' C3' C2' . . 106.9(10) ?
C4' C3' H3' . . 126.5 ?
C4' C3' Zr1 . . 74.4(4) ?
Zr1 C3' H3' . . 118.8 ?
C3' C4' H4' . . 126.2 ?
C3' C4' Zr1 . . 74.2(4) ?
C5' C4' C3' . . 107.6(8) ?
C5' C4' H4' . . 126.2 ?
C5' C4' Zr1 . . 72.5(6) ?
Zr1 C4' H4' . . 118.9 ?
C1' C5' H5' . . 125.5 ?
C1' C5' Zr1 . . 72.5(6) ?
C4' C5' C1' . . 108.9(10) ?
C4' C5' H5' . . 125.5 ?
C4' C5' Zr1 . . 76.1(6) ?
Zr1 C5' H5' . . 117.8 ?
C7' C6' H6' . . 126.0 ?
C7' C6' Zr1 . . 74.3(7) ?
C10' C6' H6' . . 126.0 ?
C10' C6' C7' . . 107.9(10) ?
C10' C6' Zr1 . . 72.9(7) ?
Zr1 C6' H6' . . 118.7 ?
C6' C7' H7' . . 126.5 ?
C6' C7' C8' . . 107.1(9) ?
C6' C7' Zr1 . . 73.5(7) ?
C8' C7' H7' . . 126.5 ?
C8' C7' Zr1 . . 74.7(6) ?
Zr1 C7' H7' . . 117.5 ?
C7' C8' H8' . . 126.6 ?
C7' C8' Zr1 . . 72.6(6) ?
C9' C8' C7' . . 106.8(9) ?
C9' C8' H8' . . 126.6 ?
C9' C8' Zr1 . . 74.4(6) ?
Zr1 C8' H8' . . 118.4 ?
C8' C9' H9' . . 125.3 ?
C8' C9' C10' . . 109.5(9) ?
C8' C9' Zr1 . . 74.4(6) ?
C10' C9' H9' . . 125.3 ?
C10' C9' Zr1 . . 71.6(6) ?
Zr1 C9' H9' . . 120.5 ?
C6' C10' H10' . . 125.7 ?
C6' C10' Zr1 . . 75.1(7) ?
C9' C10' C6' . . 108.6(9) ?
C9' C10' H10' . . 125.7 ?
C9' C10' Zr1 . . 76.8(6) ?
Zr1 C10' H10' . . 114.6 ?
H11A C11 H11B . . 109.5 ?
H11A C11 H11C . . 109.5 ?
H11B C11 H11C . . 109.5 ?
Zr1 C11 H11A . . 109.5 ?
Zr1 C11 H11B . . 109.5 ?
Zr1 C11 H11C . . 109.5 ?
C13 C12 C14 . . 109.0(3) ?
C13 C12 C15 . . 107.5(2) ?
C13 C12 Si1 . . 108.04(19) ?
C14 C12 C15 . . 108.6(2) ?
C14 C12 Si1 . . 110.3(2) ?
C15 C12 Si1 . . 113.3(2) ?
C12 C13 H13A . . 109.5 ?
C12 C13 H13B . . 109.5 ?
C12 C13 H13C . . 109.5 ?
H13A C13 H13B . . 109.5 ?
H13A C13 H13C . . 109.5 ?
H13B C13 H13C . . 109.5 ?
C12 C14 H14A . . 109.5 ?
C12 C14 H14B . . 109.5 ?
C12 C14 H14C . . 109.5 ?
H14A C14 H14B . . 109.5 ?
H14A C14 H14C . . 109.5 ?
H14B C14 H14C . . 109.5 ?
C12 C15 H15A . . 109.5 ?
C12 C15 H15B . . 109.5 ?
C12 C15 H15C . . 109.5 ?
H15A C15 H15B . . 109.5 ?
H15A C15 H15C . . 109.5 ?
H15B C15 H15C . . 109.5 ?
Si1 O1 Zr1 . . 177.55(13) n
C12 Si1 C12 . 2_655 116.86(18) ?
O1 Si1 C12 2_655 . 106.64(11) ?
O1 Si1 C12 . 2_655 106.64(11) ?
O1 Si1 C12 . . 107.93(11) ?
O1 Si1 C12 2_655 2_655 107.92(11) ?
O1 Si1 O1 . 2_655 110.86(15) n
C1 Zr1 C2 . . 34.0(3) ?
C1 Zr1 C3 . . 54.0(2) ?
C1 Zr1 C4 . . 54.6(3) ?
C1 Zr1 C5 . . 32.5(2) ?
C1 Zr1 C6 . . 112.8(3) ?
C1 Zr1 C7 . . 143.7(3) ?
C1 Zr1 C8 . . 138.5(2) ?
C1 Zr1 C9 . . 107.1(3) ?
C1 Zr1 C10 . . 92.6(3) ?
C2 Zr1 C6 . . 142.1(5) ?
C2 Zr1 C7 . . 169.7(6) ?
C2 Zr1 C8 . . 158.4(6) ?
C2 Zr1 C9 . . 134.1(5) ?
C2 Zr1 C10 . . 126.7(4) ?
C3 Zr1 C2 . . 32.0(5) ?
C3 Zr1 C4 . . 33.0(4) ?
C3 Zr1 C5 . . 53.9(2) ?
C3 Zr1 C6 . . 162.9(3) ?
C3 Zr1 C7 . . 157.6(3) ?
C3 Zr1 C8 . . 128.1(3) ?
C3 Zr1 C9 . . 116.4(3) ?
C3 Zr1 C10 . . 131.3(3) ?
C4 Zr1 C2 . . 55.0(6) ?
C4 Zr1 C5 . . 32.9(2) ?
C4 Zr1 C6 . . 132.3(4) ?
C4 Zr1 C7 . . 134.7(4) ?
C4 Zr1 C8 . . 103.5(4) ?
C4 Zr1 C9 . . 84.2(4) ?
C4 Zr1 C10 . . 100.3(4) ?
C5 Zr1 C2 . . 55.0(4) ?
C5 Zr1 C6 . . 109.0(3) ?
C5 Zr1 C7 . . 129.7(3) ?
C5 Zr1 C8 . . 109.2(2) ?
C5 Zr1 C9 . . 79.5(3) ?
C5 Zr1 C10 . . 78.7(3) ?
C7 Zr1 C6 . . 31.4(3) ?
C7 Zr1 C10 . . 53.3(3) ?
C8 Zr1 C6 . . 52.4(4) ?
C8 Zr1 C7 . . 31.8(3) ?
C8 Zr1 C10 . . 53.6(3) ?
C9 Zr1 C6 . . 53.5(4) ?
C9 Zr1 C7 . . 52.9(3) ?
C9 Zr1 C8 . . 31.4(2) ?
C9 Zr1 C10 . . 33.7(3) ?
C10 Zr1 C6 . . 32.2(3) ?
C1' Zr1 C2' . . 31.2(4) ?
C1' Zr1 C5' . . 32.2(3) ?
C1' Zr1 C6' . . 112.1(3) ?
C1' Zr1 C7' . . 138.3(3) ?
C1' Zr1 C8' . . 120.2(3) ?
C1' Zr1 C9' . . 90.6(3) ?
C2' Zr1 C9' . . 121.7(4) ?
C5' Zr1 C2' . . 52.0(5) ?
C5' Zr1 C8' . . 98.6(4) ?
C5' Zr1 C9' . . 76.6(4) ?
C6' Zr1 C2' . . 131.2(4) ?
C6' Zr1 C5' . . 120.4(4) ?
C6' Zr1 C7' . . 32.2(3) ?
C6' Zr1 C8' . . 53.3(4) ?
C6' Zr1 C9' . . 52.4(4) ?
C7' Zr1 C2' . . 163.4(5) ?
C7' Zr1 C5' . . 128.7(4) ?
C7' Zr1 C8' . . 32.7(3) ?
C7' Zr1 C9' . . 52.6(3) ?
C8' Zr1 C2' . . 149.9(5) ?
C8' Zr1 C9' . . 31.2(3) ?
C10' Zr1 C1' . . 85.3(3) ?
C10' Zr1 C2' . . 112.8(4) ?
C10' Zr1 C5' . . 88.4(4) ?
C10' Zr1 C6' . . 32.0(3) ?
C10' Zr1 C7' . . 53.3(3) ?
C10' Zr1 C8' . . 52.9(3) ?
C10' Zr1 C9' . . 31.6(3) ?
C11 Zr1 C1 . . 135.18(19) ?
C11 Zr1 C2 . . 103.8(4) ?
C11 Zr1 C3 . . 81.65(19) ?
C11 Zr1 C4 . . 92.5(2) ?
C11 Zr1 C5 . . 125.4(2) ?
C11 Zr1 C6 . . 112.0(3) ?
C11 Zr1 C7 . . 80.8(3) ?
C11 Zr1 C8 . . 72.2(2) ?
C11 Zr1 C9 . . 97.5(2) ?
C11 Zr1 C10 . . 125.8(3) ?
C11 Zr1 C1' . . 124.8(2) ?
C11 Zr1 C2' . . 108.6(4) ?
C11 Zr1 C5' . . 100.5(2) ?
C11 Zr1 C6' . . 119.7(3) ?
C11 Zr1 C7' . . 87.9(3) ?
C11 Zr1 C8' . . 80.3(3) ?
C11 Zr1 C9' . . 105.9(2) ?
C11 Zr1 C10' . . 133.2(3) ?
O1 Zr1 C1 . . 89.83(16) ?
O1 Zr1 C2 . . 81.4(5) ?
O1 Zr1 C3 . . 107.49(19) ?
O1 Zr1 C4 . . 136.4(3) ?
O1 Zr1 C5 . . 121.80(16) ?
O1 Zr1 C6 . . 81.3(3) ?
O1 Zr1 C7 . . 88.8(3) ?
O1 Zr1 C8 . . 120.1(2) ?
O1 Zr1 C9 . . 134.9(3) ?
O1 Zr1 C10 . . 106.4(3) ?
O1 Zr1 C1' . . 104.9(2) ?
O1 Zr1 C2' . . 82.6(5) ?
O1 Zr1 C5' . . 134.3(3) ?
O1 Zr1 C6' . . 83.3(3) ?
O1 Zr1 C7' . . 92.9(3) ?
O1 Zr1 C8' . . 125.4(3) ?
O1 Zr1 C9' . . 135.5(3) ?
O1 Zr1 C10' . . 107.2(3) ?
O1 Zr1 C11 . . 98.83(11) y
O1 Zr1 Cp1 . . 108.60 y
O1 Zr1 Cp1' . . 109.30 y
O1 Zr1 Cp2 . . 107.31 y
O1 Zr1 Cp2' . . 110.27 y
C11 Zr1 Cp1 . . 109.36 y
C11 Zr1 Cp1' . . 96.81 y
C11 Zr1 Cp2 . . 98.16 y
C11 Zr1 Cp2' . . 106.27 y
Cp1 Zr1 Cp2 . . 130.26 y
Cp1' Zr1 Cp2' . . 129.80 y

loop_
_geom_bond_atom_site_label_1
_geom_bond_atom_site_label_2
_geom_bond_distance
_geom_bond_publ_flag
C1 H1 0.9500 n
C1 C2 1.465(16) ?
C1 C5 1.399(9) ?
C1 Zr1 2.497(6) n
C2 H2 0.9500 ?
C2 C3 1.38(2) ?
C2 Zr1 2.51(2) n
C3 H3 0.9500 ?
C3 C4 1.419(15) ?
C3 Zr1 2.500(6) n
C4 H4 0.9500 ?
C4 C5 1.420(11) ?
C4 Zr1 2.503(11) n
C5 H5 0.9500 ?
C5 Zr1 2.507(6) n
C6 H6 0.9500 ?
C6 C7 1.385(13) ?
C6 C10 1.421(13) ?
C6 Zr1 2.572(14) n
C7 H7 0.9500 ?
C7 C8 1.395(14) ?
C7 Zr1 2.547(12) n
C8 H8 0.9500 ?
C8 C9 1.376(10) ?
C8 Zr1 2.547(10) n
C9 H9 0.9500 ?
C9 C10 1.478(15) ?
C9 Zr1 2.534(11) n
C10 H10 0.9500 ?
C10 Zr1 2.557(12) n
C1' H1' 0.9500 ?
C1' C2' 1.364(19) ?
C1' C5' 1.406(15) ?
C1' Zr1 2.514(6) n
C2' H2' 0.9500 ?
C2' C3' 1.431(17) ?
C2' Zr1 2.553(19) n
C3' H3' 0.9500 ?
C3' C4' 1.401(9) ?
C3' Zr1 2.593(6) n
C4' H4' 0.9500 ?
C4' C5' 1.394(11) ?
C4' Zr1 2.595(7) n
C5' H5' 0.9500 ?
C5' Zr1 2.550(12) n
C6' H6' 0.9500 ?
C6' C7' 1.398(13) ?
C6' C10' 1.381(14) ?
C6' Zr1 2.516(14) n
C7' H7' 0.9500 ?
C7' C8' 1.431(15) ?
C7' Zr1 2.525(13) n
C8' H8' 0.9500 ?
C8' C9' 1.373(11) ?
C8' Zr1 2.552(11) n
C9' H9' 0.9500 ?
C9' C10' 1.376(15) ?
C9' Zr1 2.553(11) n
C10' H10' 0.9500 ?
C10' Zr1 2.489(12) n
C11 H11A 0.9800 ?
C11 H11B 0.9800 ?
C11 H11C 0.9800 ?
C11 Zr1 2.307(3) n
C12 C13 1.532(4) ?
C12 C14 1.538(4) ?
C12 C15 1.540(4) ?
C12 Si1 1.909(3) ?
C13 H13A 0.9800 ?
C13 H13B 0.9800 ?
C13 H13C 0.9800 ?
C14 H14A 0.9800 ?
C14 H14B 0.9800 ?
C14 H14C 0.9800 ?
C15 H15A 0.9800 ?
C15 H15B 0.9800 ?
C15 H15C 0.9800 ?
O1 Si1 1.628(2) n
O1 Zr1 1.9599(19) n
Zr1 Cp1 2.196 y
Zr1 Cp1' 2.258 y
Zr1 Cp2 2.202 y
Zr1 Cp2' 2.233 y

loop_
_geom_torsion_atom_site_label_1
_geom_torsion_atom_site_label_2
_geom_torsion_atom_site_label_3
_geom_torsion_atom_site_label_4
_geom_torsion
C1 C2 C3 C4 1.0(15)
C1 C2 C3 Zr1 65.9(10)
C2 C1 C5 C4 -1.0(10)
C2 C1 C5 Zr1 -66.3(8)
C2 C3 C4 C5 -1.6(13)
C2 C3 C4 Zr1 65.4(10)
C3 C4 C5 C1 1.6(9)
C3 C4 C5 Zr1 66.8(6)
C5 C1 C2 C3 0.0(14)
C5 C1 C2 Zr1 66.7(6)
C6 C7 C8 C9 -2.2(11)
C6 C7 C8 Zr1 -68.0(8)
C7 C6 C10 C9 -1.3(11)
C7 C6 C10 Zr1 65.1(8)
C7 C8 C9 C10 1.3(10)
C7 C8 C9 Zr1 -66.0(7)
C8 C9 C10 C6 0.0(10)
C8 C9 C10 Zr1 -67.9(7)
C10 C6 C7 C8 2.1(12)
C10 C6 C7 Zr1 -65.1(8)
C1' C2' C3' C4' -1.2(15)
C1' C2' C3' Zr1 65.8(11)
C2' C1' C5' C4' -1.7(14)
C2' C1' C5' Zr1 -69.6(10)
C2' C3' C4' C5' 0.1(12)
C2' C3' C4' Zr1 65.5(9)
C3' C4' C5' C1' 0.9(11)
C3' C4' C5' Zr1 66.5(5)
C5' C1' C2' C3' 1.7(16)
C5' C1' C2' Zr1 69.2(8)
C6' C7' C8' C9' 0.2(11)
C6' C7' C8' Zr1 -66.9(8)
C7' C6' C10' C9' -3.6(12)
C7' C6' C10' Zr1 66.6(8)
C7' C8' C9' C10' -2.4(11)
C7' C8' C9' Zr1 -65.9(7)
C8' C9' C10' C6' 3.8(12)
C8' C9' C10' Zr1 -65.2(7)
C10' C6' C7' C8' 2.1(12)
C10' C6' C7' Zr1 -65.7(8)
Zr1 C1 C2 C3 -66.7(10)
Zr1 C1 C5 C4 65.2(6)
Zr1 C2 C3 C4 -64.9(7)
Zr1 C3 C4 C5 -67.0(6)
Zr1 C4 C5 C1 -65.2(5)
Zr1 C6 C7 C8 67.2(7)
Zr1 C6 C10 C9 -66.3(7)
Zr1 C7 C8 C9 65.8(7)
Zr1 C8 C9 C10 67.4(6)
Zr1 C9 C10 C6 67.9(7)
Zr1 C1' C2' C3' -67.5(11)
Zr1 C1' C5' C4' 68.0(7)
Zr1 C2' C3' C4' -66.9(6)
Zr1 C3' C4' C5' -65.4(7)
Zr1 C4' C5' C1' -65.6(7)
Zr1 C6' C7' C8' 67.7(7)
Zr1 C6' C10' C9' -70.1(8)
Zr1 C7' C8' C9' 67.1(7)
Zr1 C8' C9' C10' 63.5(7)
Zr1 C9' C10' C6' 69.0(8)

_cod_database_fobs_code 2243187
